data_7044827
loop_
_publ_author_name
'Zhang, Zhenyu'
'Zhang, Zuolun'
'Zhang, Hongyu'
'Wang, Yue'

_publ_section_title
;
 2-(2-Hydroxyphenyl)imidazole-based four-coordinate organoboron compounds
 with efficient deep blue photoluminescence and electroluminescence.
;
_journal_issue 1
_journal_name_full 'Dalton transactions (Cambridge, England : 2003)'
_journal_page_first 127
_journal_page_last 134
_journal_paper_doi 10.1039/c7dt03702c
_journal_volume 47
_journal_year 2017
_chemical_formula_moiety 'C39 H27 N O'
_chemical_formula_sum 'C39 H29 B N2 O'
_chemical_formula_weight 552.45
_space_group_IT_number 2
_space_group_name_Hall '-P 1'
_space_group_name_H-M_alt 'P -1'
_symmetry_cell_setting triclinic
_symmetry_space_group_name_Hall '-P 1'
_symmetry_space_group_name_H-M 'P -1'
_atom_sites_solution_hydrogens geom
_atom_sites_solution_primary direct
_atom_sites_solution_secondary difmap
_audit_creation_method SHELXL-97
_audit_update_record
;
2017-09-23 deposited with the CCDC.
2017-11-22 downloaded from the CCDC.
;
_cell_angle_alpha 77.15(3)
_cell_angle_beta 77.52(3)
_cell_angle_gamma 69.49(3)
_cell_formula_units_Z 2
_cell_length_a 10.144(2)
_cell_length_b 11.510(2)
_cell_length_c 14.188(3)
_cell_measurement_reflns_used 11427
_cell_measurement_temperature 293(2)
_cell_measurement_theta_max 27.53
_cell_measurement_theta_min 3.14
_cell_volume 1495.3(6)
_computing_structure_refinement 'SHELXL-97 (Sheldrick, 1997)'
_computing_structure_solution 'SHELXS-97 (Sheldrick, 1990)'
_diffrn_ambient_temperature 293(2)
_diffrn_measured_fraction_theta_full 0.989
_diffrn_measured_fraction_theta_max 0.989
_diffrn_measurement_device_type 'Rigaku RAXIS-RAPID'
_diffrn_measurement_method '\w scans'
_diffrn_radiation_monochromator graphite
_diffrn_radiation_source 'fine-focus sealed tube'
_diffrn_radiation_type MoK\a
_diffrn_radiation_wavelength 0.71073
_diffrn_reflns_av_R_equivalents 0.0258
_diffrn_reflns_av_sigmaI/netI 0.0377
_diffrn_reflns_limit_h_max 13
_diffrn_reflns_limit_h_min -13
_diffrn_reflns_limit_k_max 13
_diffrn_reflns_limit_k_min -14
_diffrn_reflns_limit_l_max 18
_diffrn_reflns_limit_l_min -18
_diffrn_reflns_number 14740
_diffrn_reflns_theta_full 27.48
_diffrn_reflns_theta_max 27.48
_diffrn_reflns_theta_min 3.14
_exptl_absorpt_coefficient_mu 0.073
_exptl_absorpt_correction_T_max 0.9783
_exptl_absorpt_correction_T_min 0.9635
_exptl_crystal_colour colorless
_exptl_crystal_density_diffrn 1.227
_exptl_crystal_density_method 'not measured'
_exptl_crystal_description block
_exptl_crystal_F_000 580
_exptl_crystal_size_max 0.51
_exptl_crystal_size_mid 0.35
_exptl_crystal_size_min 0.30
_refine_diff_density_max 0.273
_refine_diff_density_min -0.278
_refine_diff_density_rms 0.052
_refine_ls_extinction_method none
_refine_ls_goodness_of_fit_ref 1.053
_refine_ls_hydrogen_treatment mixed
_refine_ls_matrix_type full
_refine_ls_number_parameters 388
_refine_ls_number_reflns 6776
_refine_ls_number_restraints 0
_refine_ls_restrained_S_all 1.053
_refine_ls_R_factor_all 0.0756
_refine_ls_R_factor_gt 0.0505
_refine_ls_shift/su_max 0.000
_refine_ls_shift/su_mean 0.000
_refine_ls_structure_factor_coef Fsqd
_refine_ls_weighting_details 'calc w=1/[\s^2^(Fo^2^)+(0.0601P)^2^+0.2734P] where P=(Fo^2^+2Fc^2^)/3'
_refine_ls_weighting_scheme calc
_refine_ls_wR_factor_gt 0.1233
_refine_ls_wR_factor_ref 0.1336
_reflns_number_gt 4569
_reflns_number_total 6776
_reflns_threshold_expression >2sigma(I)
_cod_data_source_file c7dt03702c2.cif
_cod_data_source_block z1
_cod_depositor_comments 'Adding full bibliography for 7044826--7044827.cif.'
_cod_original_cell_volume 1495.1(5)
_cod_database_code 7044827

loop_
_symmetry_equiv_pos_as_xyz
'x, y, z'
'-x, -y, -z'

loop_
_atom_site_label
_atom_site_type_symbol
_atom_site_fract_x
_atom_site_fract_y
_atom_site_fract_z
_atom_site_U_iso_or_equiv
_atom_site_adp_type
_atom_site_occupancy
_atom_site_symmetry_multiplicity
_atom_site_calc_flag
_atom_site_refinement_flags
O O 0.58764(12) 0.83326(10) 0.09218(8) 0.0370(3) Uani 1 1 d .
N2 N 0.66049(13) 0.64282(12) 0.21121(9) 0.0307(3) Uani 1 1 d .
N1 N 0.78779(13) 0.46001(12) 0.16751(10) 0.0335(3) Uani 1 1 d .
C21 C 0.69921(15) 0.57649(14) 0.13762(11) 0.0315(3) Uani 1 1 d .
C8 C 0.72470(15) 0.56681(14) 0.29001(11) 0.0318(3) Uani 1 1 d .
C22 C 0.65393(16) 0.63189(15) 0.04259(12) 0.0342(3) Uani 1 1 d .
C28 C 0.57746(15) 0.87355(14) 0.25835(11) 0.0320(3) Uani 1 1 d .
C1 C 0.80418(16) 0.45266(14) 0.26357(12) 0.0334(3) Uani 1 1 d .
C23 C 0.59951(16) 0.76394(15) 0.02431(12) 0.0344(4) Uani 1 1 d .
C33 C 0.47735(17) 0.92998(16) 0.33218(12) 0.0382(4) Uani 1 1 d .
H33 H 0.3923 0.9114 0.3504 0.046 Uiso 1 1 calc R
C9 C 0.71076(17) 0.60521(14) 0.38544(12) 0.0334(3) Uani 1 1 d .
C24 C 0.56388(18) 0.82593(17) -0.06722(13) 0.0420(4) Uani 1 1 d .
H24 H 0.5299 0.9133 -0.0795 0.050 Uiso 1 1 calc R
C27 C 0.66614(19) 0.56519(17) -0.03226(13) 0.0457(4) Uani 1 1 d .
H27 H 0.6999 0.4778 -0.0211 0.055 Uiso 1 1 calc R
C15 C 0.84857(16) 0.35785(14) 0.11117(12) 0.0324(3) Uani 1 1 d .
C34 C 0.39033(16) 0.77520(15) 0.21987(12) 0.0347(4) Uani 1 1 d .
C2 C 0.89098(17) 0.33991(15) 0.32135(13) 0.0367(4) Uani 1 1 d .
C35 C 0.27874(18) 0.88392(17) 0.19569(15) 0.0476(4) Uani 1 1 d .
H35 H 0.2996 0.9570 0.1647 0.057 Uiso 1 1 calc R
B B 0.55056(18) 0.78369(16) 0.19737(13) 0.0317(4) Uani 1 1 d .
C25 C 0.5789(2) 0.75803(19) -0.13942(14) 0.0506(5) Uani 1 1 d .
H25 H 0.5555 0.7998 -0.2006 0.061 Uiso 1 1 calc R
C32 C 0.4997(2) 1.01271(17) 0.37941(13) 0.0466(4) Uani 1 1 d .
H32 H 0.4296 1.0497 0.4278 0.056 Uiso 1 1 calc R
C29 C 0.70253(18) 0.90555(17) 0.23467(14) 0.0460(4) Uani 1 1 d .
H29 H 0.7717 0.8715 0.1847 0.055 Uiso 1 1 calc R
C16 C 0.97911(18) 0.34519(16) 0.05284(13) 0.0420(4) Uani 1 1 d .
H16 H 1.0296 0.3992 0.0517 0.050 Uiso 1 1 calc R
C7 C 0.8340(2) 0.29882(18) 0.41578(15) 0.0496(5) Uani 1 1 d .
H7 H 0.7405 0.3404 0.4406 0.060 Uiso 1 1 calc R
C14 C 0.58475(19) 0.62935(18) 0.44916(13) 0.0452(4) Uani 1 1 d .
H14 H 0.5031 0.6271 0.4308 0.054 Uiso 1 1 calc R
C3 C 1.03053(19) 0.27591(18) 0.28616(15) 0.0503(5) Uani 1 1 d .
H3 H 1.0708 0.3029 0.2234 0.060 Uiso 1 1 calc R
C31 C 0.6252(2) 1.04049(17) 0.35516(14) 0.0502(5) Uani 1 1 d .
H31 H 0.6410 1.0955 0.3873 0.060 Uiso 1 1 calc R
C26 C 0.6288(2) 0.6276(2) -0.12174(14) 0.0525(5) Uani 1 1 d .
H26 H 0.6369 0.5824 -0.1707 0.063 Uiso 1 1 calc R
C20 C 0.77418(19) 0.27806(17) 0.11514(15) 0.0471(4) Uani 1 1 d .
H20 H 0.6879 0.2859 0.1566 0.056 Uiso 1 1 calc R
C17 C 1.0334(2) 0.2508(2) -0.00390(16) 0.0578(5) Uani 1 1 d .
H17 H 1.1219 0.2399 -0.0428 0.069 Uiso 1 1 calc R
C36 C 0.13849(19) 0.8866(2) 0.21622(17) 0.0591(6) Uani 1 1 d .
H36 H 0.0667 0.9610 0.2000 0.071 Uiso 1 1 calc R
C18 C 0.9568(2) 0.17309(19) -0.00287(16) 0.0594(6) Uani 1 1 d .
H18 H 0.9922 0.1117 -0.0430 0.071 Uiso 1 1 calc R
C4 C 1.1103(2) 0.17276(19) 0.34302(19) 0.0620(6) Uani 1 1 d .
H4 H 1.2032 0.1297 0.3182 0.074 Uiso 1 1 calc R
C39 C 0.35278(19) 0.66907(17) 0.26338(14) 0.0468(4) Uani 1 1 d .
H39 H 0.4241 0.5943 0.2797 0.056 Uiso 1 1 calc R
C10 C 0.8312(2) 0.60879(19) 0.41430(15) 0.0502(5) Uani 1 1 d .
H10 H 0.9173 0.5924 0.3721 0.060 Uiso 1 1 calc R
C30 C 0.7271(2) 0.98594(19) 0.28283(16) 0.0526(5) Uani 1 1 d .
H30 H 0.8129 1.0033 0.2663 0.063 Uiso 1 1 calc R
C13 C 0.5787(2) 0.6569(2) 0.54024(15) 0.0563(5) Uani 1 1 d .
H13 H 0.4930 0.6732 0.5827 0.068 Uiso 1 1 calc R
C19 C 0.8289(2) 0.18506(19) 0.05652(17) 0.0593(6) Uani 1 1 d .
H19 H 0.7785 0.1309 0.0577 0.071 Uiso 1 1 calc R
C12 C 0.6972(3) 0.66038(19) 0.56836(15) 0.0583(5) Uani 1 1 d .
H12 H 0.6925 0.6788 0.6298 0.070 Uiso 1 1 calc R
C6 C 0.9152(3) 0.1966(2) 0.47307(17) 0.0654(6) Uani 1 1 d .
H6 H 0.8766 0.1703 0.5366 0.079 Uiso 1 1 calc R
C38 C 0.2114(2) 0.6703(2) 0.28372(18) 0.0634(6) Uani 1 1 d .
H38 H 0.1898 0.5971 0.3130 0.076 Uiso 1 1 calc R
C11 C 0.8238(3) 0.6366(2) 0.50541(17) 0.0630(6) Uani 1 1 d .
H11 H 0.9049 0.6394 0.5243 0.076 Uiso 1 1 calc R
C37 C 0.1046(2) 0.7795(2) 0.26055(18) 0.0641(6) Uani 1 1 d .
H37 H 0.0101 0.7811 0.2746 0.077 Uiso 1 1 calc R
C5 C 1.0525(3) 0.13361(19) 0.4365(2) 0.0700(7) Uani 1 1 d .
H5 H 1.1065 0.0643 0.4750 0.084 Uiso 1 1 calc R

loop_
_atom_site_aniso_label
_atom_site_aniso_U_11
_atom_site_aniso_U_22
_atom_site_aniso_U_33
_atom_site_aniso_U_23
_atom_site_aniso_U_13
_atom_site_aniso_U_12
O 0.0425(6) 0.0298(6) 0.0343(6) -0.0042(5) -0.0061(5) -0.0067(5)
N2 0.0286(6) 0.0272(6) 0.0319(7) -0.0065(5) -0.0057(5) -0.0017(5)
N1 0.0338(7) 0.0283(7) 0.0331(7) -0.0081(6) -0.0062(5) -0.0008(5)
C21 0.0298(7) 0.0276(7) 0.0336(8) -0.0068(6) -0.0052(6) -0.0035(6)
C8 0.0288(7) 0.0296(8) 0.0323(8) -0.0046(6) -0.0053(6) -0.0033(6)
C22 0.0325(7) 0.0353(8) 0.0318(8) -0.0056(7) -0.0063(6) -0.0063(7)
C28 0.0299(7) 0.0257(7) 0.0334(8) -0.0026(6) -0.0057(6) -0.0011(6)
C1 0.0325(8) 0.0313(8) 0.0324(8) -0.0055(7) -0.0059(6) -0.0045(7)
C23 0.0314(8) 0.0373(9) 0.0323(8) -0.0049(7) -0.0040(6) -0.0090(7)
C33 0.0356(8) 0.0389(9) 0.0345(9) -0.0063(7) -0.0044(7) -0.0052(7)
C9 0.0385(8) 0.0257(7) 0.0326(8) -0.0044(6) -0.0074(6) -0.0049(6)
C24 0.0441(9) 0.0387(9) 0.0385(10) 0.0030(8) -0.0104(7) -0.0105(8)
C27 0.0531(10) 0.0404(9) 0.0421(10) -0.0103(8) -0.0145(8) -0.0064(8)
C15 0.0337(8) 0.0258(7) 0.0344(8) -0.0085(6) -0.0057(6) -0.0027(6)
C34 0.0336(8) 0.0336(8) 0.0346(9) -0.0070(7) -0.0071(6) -0.0056(7)
C2 0.0387(8) 0.0285(8) 0.0412(9) -0.0056(7) -0.0136(7) -0.0040(7)
C35 0.0360(9) 0.0396(9) 0.0606(12) 0.0011(9) -0.0129(8) -0.0063(8)
B 0.0288(8) 0.0243(8) 0.0351(9) -0.0043(7) -0.0054(7) 0.0003(7)
C25 0.0556(11) 0.0606(12) 0.0343(10) 0.0005(9) -0.0157(8) -0.0165(10)
C32 0.0510(10) 0.0439(10) 0.0369(9) -0.0151(8) -0.0084(8) 0.0010(8)
C29 0.0366(9) 0.0466(10) 0.0537(11) -0.0207(9) 0.0028(8) -0.0101(8)
C16 0.0419(9) 0.0393(9) 0.0453(10) -0.0127(8) 0.0008(7) -0.0143(8)
C7 0.0530(11) 0.0406(10) 0.0510(11) 0.0013(9) -0.0117(9) -0.0126(8)
C14 0.0420(9) 0.0507(11) 0.0392(10) -0.0120(8) -0.0053(7) -0.0079(8)
C3 0.0444(10) 0.0452(10) 0.0526(12) -0.0106(9) -0.0151(8) 0.0026(8)
C31 0.0620(12) 0.0409(10) 0.0523(12) -0.0151(9) -0.0202(9) -0.0103(9)
C26 0.0635(12) 0.0588(12) 0.0379(10) -0.0127(9) -0.0168(9) -0.0141(10)
C20 0.0424(9) 0.0437(10) 0.0562(12) -0.0148(9) 0.0014(8) -0.0161(8)
C17 0.0528(11) 0.0594(12) 0.0577(13) -0.0296(11) 0.0103(9) -0.0124(10)
C36 0.0338(9) 0.0567(12) 0.0771(15) 0.0027(11) -0.0178(9) -0.0053(9)
C18 0.0710(14) 0.0436(11) 0.0621(13) -0.0280(10) 0.0004(11) -0.0107(10)
C4 0.0533(11) 0.0450(11) 0.0801(16) -0.0150(11) -0.0305(11) 0.0087(9)
C39 0.0395(9) 0.0387(9) 0.0584(12) -0.0020(9) -0.0113(8) -0.0090(8)
C10 0.0496(10) 0.0586(12) 0.0492(11) -0.0153(9) -0.0074(8) -0.0216(9)
C30 0.0454(10) 0.0518(11) 0.0672(13) -0.0153(10) -0.0076(9) -0.0206(9)
C13 0.0617(12) 0.0590(12) 0.0409(11) -0.0171(9) 0.0017(9) -0.0101(10)
C19 0.0703(14) 0.0446(11) 0.0730(15) -0.0210(11) -0.0068(11) -0.0260(10)
C12 0.0870(16) 0.0509(12) 0.0391(11) -0.0143(9) -0.0153(10) -0.0167(11)
C6 0.0886(17) 0.0483(12) 0.0598(14) 0.0163(10) -0.0283(12) -0.0275(12)
C38 0.0495(11) 0.0553(12) 0.0854(17) 0.0061(12) -0.0113(11) -0.0264(10)
C11 0.0738(14) 0.0699(14) 0.0619(14) -0.0196(12) -0.0256(11) -0.0283(12)
C37 0.0352(9) 0.0732(15) 0.0826(16) -0.0003(12) -0.0140(10) -0.0200(10)
C5 0.0820(16) 0.0349(10) 0.0922(19) 0.0084(11) -0.0518(14) -0.0059(11)

loop_
_atom_type_symbol
_atom_type_description
_atom_type_scat_dispersion_real
_atom_type_scat_dispersion_imag
_atom_type_scat_source
C C 0.0033 0.0016 'International Tables Vol C Tables 4.2.6.8 and 6.1.1.4'
H H 0.0000 0.0000 'International Tables Vol C Tables 4.2.6.8 and 6.1.1.4'
B B 0.0013 0.0007 'International Tables Vol C Tables 4.2.6.8 and 6.1.1.4'
N N 0.0061 0.0033 'International Tables Vol C Tables 4.2.6.8 and 6.1.1.4'
O O 0.0106 0.0060 'International Tables Vol C Tables 4.2.6.8 and 6.1.1.4'

loop_
_geom_angle_atom_site_label_1
_geom_angle_atom_site_label_2
_geom_angle_atom_site_label_3
_geom_angle
C23 O B 119.03(13)
C21 N2 C8 108.11(12)
C21 N2 B 119.33(13)
C8 N2 B 132.49(12)
C21 N1 C1 108.55(12)
C21 N1 C15 126.06(13)
C1 N1 C15 125.30(13)
N2 C21 N1 108.59(13)
N2 C21 C22 121.61(13)
N1 C21 C22 129.71(14)
C1 C8 N2 108.39(14)
C1 C8 C9 126.38(15)
N2 C8 C9 125.22(13)
C27 C22 C23 118.42(15)
C27 C22 C21 125.48(15)
C23 C22 C21 116.04(14)
C33 C28 C29 115.84(15)
C33 C28 B 123.45(14)
C29 C28 B 120.59(14)
C8 C1 N1 106.35(14)
C8 C1 C2 129.39(15)
N1 C1 C2 124.26(14)
O C23 C24 118.37(15)
O C23 C22 121.33(15)
C24 C23 C22 120.21(15)
C32 C33 C28 122.31(17)
C32 C33 H33 118.8
C28 C33 H33 118.8
C14 C9 C10 118.88(16)
C14 C9 C8 122.28(15)
C10 C9 C8 118.70(15)
C25 C24 C23 119.96(17)
C25 C24 H24 120.0
C23 C24 H24 120.0
C26 C27 C22 120.67(17)
C26 C27 H27 119.7
C22 C27 H27 119.7
C20 C15 C16 121.42(15)
C20 C15 N1 119.35(14)
C16 C15 N1 119.21(14)
C39 C34 C35 116.14(16)
C39 C34 B 125.54(15)
C35 C34 B 118.31(15)
C3 C2 C7 118.51(17)
C3 C2 C1 122.18(16)
C7 C2 C1 119.26(15)
C36 C35 C34 122.17(18)
C36 C35 H35 118.9
C34 C35 H35 118.9
O B C28 105.94(13)
O B N2 103.73(12)
C28 B N2 112.68(13)
O B C34 110.80(14)
C28 B C34 114.87(13)
N2 B C34 108.24(13)
C24 C25 C26 120.53(18)
C24 C25 H25 119.7
C26 C25 H25 119.7
C31 C32 C33 120.20(17)
C31 C32 H32 119.9
C33 C32 H32 119.9
C30 C29 C28 122.28(17)
C30 C29 H29 118.9
C28 C29 H29 118.9
C15 C16 C17 118.79(17)
C15 C16 H16 120.6
C17 C16 H16 120.6
C6 C7 C2 120.46(19)
C6 C7 H7 119.8
C2 C7 H7 119.8
C9 C14 C13 120.39(18)
C9 C14 H14 119.8
C13 C14 H14 119.8
C4 C3 C2 120.8(2)
C4 C3 H3 119.6
C2 C3 H3 119.6
C30 C31 C32 119.14(17)
C30 C31 H31 120.4
C32 C31 H31 120.4
C27 C26 C25 120.18(17)
C27 C26 H26 119.9
C25 C26 H26 119.9
C15 C20 C19 119.11(17)
C15 C20 H20 120.4
C19 C20 H20 120.4
C18 C17 C16 120.06(18)
C18 C17 H17 120.0
C16 C17 H17 120.0
C37 C36 C35 120.20(19)
C37 C36 H36 119.9
C35 C36 H36 119.9
C19 C18 C17 120.61(17)
C19 C18 H18 119.7
C17 C18 H18 119.7
C5 C4 C3 119.9(2)
C5 C4 H4 120.0
C3 C4 H4 120.0
C34 C39 C38 122.22(17)
C34 C39 H39 118.9
C38 C39 H39 118.9
C11 C10 C9 120.21(18)
C11 C10 H10 119.9
C9 C10 H10 119.9
C31 C30 C29 120.20(18)
C31 C30 H30 119.9
C29 C30 H30 119.9
C12 C13 C14 120.60(19)
C12 C13 H13 119.7
C14 C13 H13 119.7
C18 C19 C20 119.96(18)
C18 C19 H19 120.0
C20 C19 H19 120.0
C13 C12 C11 119.65(19)
C13 C12 H12 120.2
C11 C12 H12 120.2
C5 C6 C7 120.1(2)
C5 C6 H6 119.9
C7 C6 H6 119.9
C37 C38 C39 119.9(2)
C37 C38 H38 120.0
C39 C38 H38 120.0
C12 C11 C10 120.3(2)
C12 C11 H11 119.9
C10 C11 H11 119.9
C38 C37 C36 119.34(18)
C38 C37 H37 120.3
C36 C37 H37 120.3
C6 C5 C4 120.1(2)
C6 C5 H5 119.9
C4 C5 H5 119.9

loop_
_geom_bond_atom_site_label_1
_geom_bond_atom_site_label_2
_geom_bond_distance
O C23 1.3425(19)
O B 1.491(2)
N2 C21 1.3396(19)
N2 C8 1.385(2)
N2 B 1.612(2)
N1 C21 1.361(2)
N1 C1 1.389(2)
N1 C15 1.4486(19)
C21 C22 1.454(2)
C8 C1 1.365(2)
C8 C9 1.479(2)
C22 C27 1.404(2)
C22 C23 1.407(2)
C28 C33 1.390(2)
C28 C29 1.395(2)
C28 B 1.610(2)
C1 C2 1.473(2)
C23 C24 1.391(2)
C33 C32 1.381(2)
C33 H33 0.9300
C9 C14 1.375(2)
C9 C10 1.386(2)
C24 C25 1.374(3)
C24 H24 0.9300
C27 C26 1.372(3)
C27 H27 0.9300
C15 C20 1.364(2)
C15 C16 1.380(2)
C34 C39 1.381(2)
C34 C35 1.396(2)
C34 B 1.621(2)
C2 C3 1.387(2)
C2 C7 1.388(3)
C35 C36 1.380(3)
C35 H35 0.9300
C25 C26 1.388(3)
C25 H25 0.9300
C32 C31 1.375(3)
C32 H32 0.9300
C29 C30 1.379(3)
C29 H29 0.9300
C16 C17 1.382(2)
C16 H16 0.9300
C7 C6 1.381(3)
C7 H7 0.9300
C14 C13 1.381(3)
C14 H14 0.9300
C3 C4 1.378(3)
C3 H3 0.9300
C31 C30 1.374(3)
C31 H31 0.9300
C26 H26 0.9300
C20 C19 1.388(3)
C20 H20 0.9300
C17 C18 1.371(3)
C17 H17 0.9300
C36 C37 1.376(3)
C36 H36 0.9300
C18 C19 1.366(3)
C18 H18 0.9300
C4 C5 1.375(3)
C4 H4 0.9300
C39 C38 1.396(3)
C39 H39 0.9300
C10 C11 1.380(3)
C10 H10 0.9300
C30 H30 0.9300
C13 C12 1.362(3)
C13 H13 0.9300
C19 H19 0.9300
C12 C11 1.374(3)
C12 H12 0.9300
C6 C5 1.372(3)
C6 H6 0.9300
C38 C37 1.370(3)
C38 H38 0.9300
C11 H11 0.9300
C37 H37 0.9300
C5 H5 0.9300
